data_1549755
loop_
_publ_author_name
'Martens, Arthur'
'Weis, Philippe'
'Krummer, Michael Christian'
'Kreuzer, Marvin'
'Meierh\"ofer, Andreas'
'Meier, Stefan C.'
'Bohnenberger, Jan'
'Scherer, Harald'
'Riddlestone, Ian'
'Krossing, Ingo'

_publ_section_title
;
 Facile and systematic access to the least-coordinating WCA
 [(R<sup>F</sup>O)<sub>3</sub>Al-F-Al(OR<sup>F</sup>)<sub>3</sub>]<sup>-</sup>
 and its more Lewis-basic brother
 [F-Al(OR<sup>F</sup>)<sub>3</sub>]<sup>-</sup> (R<sup>F</sup> =
 C(CF<sub>3</sub>)<sub>3</sub>).
;
_journal_issue 35
_journal_name_full 'Chemical science'
_journal_page_first 7058
_journal_page_last 7068
_journal_paper_doi 10.1039/c8sc02591f
_journal_volume 9
_journal_year 2018
_chemical_formula_moiety 'C15 H6 Al F27 O6'
_chemical_formula_sum 'C15 H6 Al F27 O6'
_chemical_formula_weight 822.18
_chemical_properties_physical Air-sensitive,Moisture-sensitive
_space_group_crystal_system monoclinic
_space_group_IT_number 14
_space_group_name_Hall '-P 2ybc'
_space_group_name_H-M_alt 'P 1 21/c 1'
_symmetry_space_group_name_Hall '-P 2ybc'
_symmetry_space_group_name_H-M 'P 1 21/c 1'
_atom_sites_solution_hydrogens geom
_audit_creation_method SHELXL-2014/7
_audit_update_record
;
2018-05-28 deposited with the CCDC.
2018-08-01 downloaded from the CCDC.
;
_cell_angle_alpha 90
_cell_angle_beta 90.190(2)
_cell_angle_gamma 90
_cell_formula_units_Z 4
_cell_length_a 10.8066(3)
_cell_length_b 13.9580(4)
_cell_length_c 17.2977(5)
_cell_measurement_reflns_used 9346
_cell_measurement_temperature 100(2)
_cell_measurement_theta_max 60.740
_cell_measurement_theta_min 4.710
_cell_volume 2609.15(13)
_computing_cell_refinement 'SAINT V8.34A'
_computing_data_collection 'APEX2 v2014.11-0'
_computing_data_reduction 'SAINT V8.34A'
_computing_publication_material ShelXle-786
_computing_structure_refinement 'SHELXL-2014/7 (Sheldrick, 2014)'
_computing_structure_solution 'SHELXT-2014/5, Sheldrick, 2014'
_diffrn_ambient_temperature 100(2)
_diffrn_measured_fraction_theta_full 1.000
_diffrn_measured_fraction_theta_max 0.995
_diffrn_measurement_device_type 'Bruker Apex II Quazar'
_diffrn_measurement_method 'omega and phi scans'
_diffrn_radiation_type MoK\a
_diffrn_radiation_wavelength 0.71073
_diffrn_reflns_av_R_equivalents 0.0404
_diffrn_reflns_av_unetI/netI 0.0286
_diffrn_reflns_Laue_measured_fraction_full 1.000
_diffrn_reflns_Laue_measured_fraction_max 0.995
_diffrn_reflns_limit_h_max 15
_diffrn_reflns_limit_h_min -14
_diffrn_reflns_limit_k_max 19
_diffrn_reflns_limit_k_min -19
_diffrn_reflns_limit_l_max 24
_diffrn_reflns_limit_l_min -24
_diffrn_reflns_number 82953
_diffrn_reflns_point_group_measured_fraction_full 1.000
_diffrn_reflns_point_group_measured_fraction_max 0.995
_diffrn_reflns_theta_full 25.242
_diffrn_reflns_theta_max 30.588
_diffrn_reflns_theta_min 1.875
_diffrn_source 'INCOATEC Mo Microsouce'
_exptl_absorpt_coefficient_mu 0.305
_exptl_absorpt_correction_T_max 0.7461
_exptl_absorpt_correction_T_min 0.7064
_exptl_absorpt_correction_type multi-scan
_exptl_absorpt_process_details SADABS-2014/5
_exptl_crystal_colour colorless
_exptl_crystal_density_diffrn 2.093
_exptl_crystal_description plate
_exptl_crystal_F_000 1600
_exptl_crystal_recrystallization_method 'Re-crystallisation from solvent: CH2Cl2/DMC'
_exptl_crystal_size_max 0.15
_exptl_crystal_size_mid 0.15
_exptl_crystal_size_min 0.01
_refine_diff_density_max 0.390
_refine_diff_density_min -0.291
_refine_diff_density_rms 0.058
_refine_ls_extinction_method none
_refine_ls_goodness_of_fit_ref 0.931
_refine_ls_hydrogen_treatment constr
_refine_ls_matrix_type full
_refine_ls_number_parameters 719
_refine_ls_number_reflns 7987
_refine_ls_number_restraints 5038
_refine_ls_restrained_S_all 0.820
_refine_ls_R_factor_all 0.0721
_refine_ls_R_factor_gt 0.0429
_refine_ls_shift/su_max 0.001
_refine_ls_shift/su_mean 0.000
_refine_ls_structure_factor_coef Fsqd
_refine_ls_weighting_details 'w=1/[\s^2^(Fo^2^)+(0.0495P)^2^+2.5116P] where P=(Fo^2^+2Fc^2^)/3'
_refine_ls_weighting_scheme calc
_refine_ls_wR_factor_gt 0.0991
_refine_ls_wR_factor_ref 0.1161
_reflns_Friedel_coverage 0.000
_reflns_number_gt 5552
_reflns_number_total 7987
_reflns_threshold_expression 'I > 2\s(I)'
_cod_data_source_file c8sc02591f2.cif
_cod_data_source_block P21c_a_neu
_cod_depositor_comments 'Adding full bibliography for 1549751--1549760.cif.'
_cod_database_code 1549755
_shelx_shelxl_version_number 2014/7
_shelx_space_group_comment
;
The symmetry employed for this shelxl refinement is uniquely defined
by the following loop, which should always be used as a source of
symmetry information in preference to the above space-group names.
They are only intended as comments.
;

loop_
_space_group_symop_operation_xyz
'x, y, z'
'-x, y+1/2, -z+1/2'
'-x, -y, -z'
'x, -y-1/2, z-1/2'

loop_
_atom_site_label
_atom_site_type_symbol
_atom_site_fract_x
_atom_site_fract_y
_atom_site_fract_z
_atom_site_U_iso_or_equiv
_atom_site_adp_type
_atom_site_occupancy
_atom_site_site_symmetry_order
_atom_site_calc_flag
_atom_site_refinement_flags_posn
_atom_site_refinement_flags_adp
_atom_site_refinement_flags_occupancy
_atom_site_disorder_assembly
_atom_site_disorder_group
C1_6 C 0.2756(3) 0.3399(2) 0.63322(16) 0.0224(5) Uani 0.9401(17) 1 d D U P A 1
O1_6 O 0.34914(13) 0.40018(9) 0.66035(7) 0.0223(3) Uani 0.9401(17) 1 d D U P A 1
O2_6 O 0.16378(13) 0.33576(10) 0.65837(8) 0.0282(3) Uani 0.9401(17) 1 d D U P A 1
C2_6 C 0.0787(3) 0.2651(3) 0.62628(17) 0.0376(7) Uani 0.9401(17) 1 d D U P A 1
H2A_6 H -0.0016 0.2705 0.6520 0.056 Uiso 0.9401(17) 1 calc R U P A 1
H2B_6 H 0.1123 0.2006 0.6345 0.056 Uiso 0.9401(17) 1 calc R U P A 1
H2C_6 H 0.0683 0.2766 0.5707 0.056 Uiso 0.9401(17) 1 calc R U P A 1
C3_6 C 0.4346(5) 0.2889(5) 0.5506(4) 0.0476(8) Uani 0.9401(17) 1 d D U P A 1
H3A_6 H 0.4486 0.2409 0.5103 0.071 Uiso 0.9401(17) 1 calc R U P A 1
H3B_6 H 0.4925 0.2781 0.5935 0.071 Uiso 0.9401(17) 1 calc R U P A 1
H3C_6 H 0.4479 0.3531 0.5292 0.071 Uiso 0.9401(17) 1 calc R U P A 1
O3_6 O 0.30719(16) 0.28108(10) 0.57896(8) 0.0312(3) Uani 0.9401(17) 1 d . U P A 1
C1_1 C 0.292(4) 0.342(5) 0.622(3) 0.0224(5) Uani 0.0599(17) 1 d D U P A 2
O1_1 O 0.267(2) 0.3945(13) 0.6778(11) 0.0223(3) Uani 0.0599(17) 1 d D U P A 2
O2_1 O 0.225(2) 0.2775(15) 0.5913(12) 0.0282(3) Uani 0.0599(17) 1 d D U P A 2
C2_1 C 0.093(3) 0.270(6) 0.610(4) 0.0376(7) Uani 0.0599(17) 1 d D U P A 2
H2A_1 H 0.0577 0.3349 0.6132 0.056 Uiso 0.0599(17) 1 calc R U P A 2
H2B_1 H 0.0831 0.2375 0.6593 0.056 Uiso 0.0599(17) 1 calc R U P A 2
H2C_1 H 0.0506 0.2343 0.5690 0.056 Uiso 0.0599(17) 1 calc R U P A 2
C3_1 C 0.455(9) 0.290(9) 0.545(7) 0.0476(8) Uani 0.0599(17) 1 d D U P A 2
H3A_1 H 0.5332 0.3145 0.5244 0.071 Uiso 0.0599(17) 1 calc R U P A 2
H3B_1 H 0.3939 0.2861 0.5027 0.071 Uiso 0.0599(17) 1 calc R U P A 2
H3C_1 H 0.4680 0.2259 0.5665 0.071 Uiso 0.0599(17) 1 calc R U P A 2
O3_1 O 0.412(2) 0.3499(15) 0.6008(12) 0.0312(3) Uani 0.0599(17) 1 d . U P A 2
O1_4 O 0.228(2) 0.5801(13) 0.6801(9) 0.028(3) Uani 0.425(3) 1 d D U P A 1
C1_4 C 0.1851(7) 0.6229(6) 0.6144(5) 0.0265(16) Uani 0.425(3) 1 d D U P A 1
C2_4 C 0.1112(5) 0.7123(3) 0.6401(3) 0.0397(12) Uani 0.425(3) 1 d D U P A 1
F1_4 F -0.0024(11) 0.6877(11) 0.6635(8) 0.055(2) Uani 0.425(3) 1 d D U P A 1
F2_4 F 0.0950(4) 0.7736(2) 0.58151(19) 0.0442(9) Uani 0.425(3) 1 d D U P A 1
F3_4 F 0.1683(4) 0.7572(4) 0.6959(3) 0.0460(11) Uani 0.425(3) 1 d D U P A 1
C3_4 C 0.2979(5) 0.6549(3) 0.5651(2) 0.0329(10) Uani 0.425(3) 1 d D U P A 1
F4_4 F 0.3762(12) 0.5811(11) 0.5611(11) 0.0351(19) Uani 0.425(3) 1 d D U P A 1
F5_4 F 0.3562(7) 0.7284(6) 0.5966(4) 0.0520(15) Uani 0.425(3) 1 d D U P A 1
F6_4 F 0.2661(11) 0.6792(8) 0.4927(5) 0.0439(18) Uani 0.425(3) 1 d D U P A 1
C4_4 C 0.1029(5) 0.5545(4) 0.5654(3) 0.0418(12) Uani 0.425(3) 1 d D U P A 1
F7_4 F 0.1703(7) 0.4891(4) 0.5306(4) 0.0467(13) Uani 0.425(3) 1 d D U P A 1
F8_4 F 0.0377(4) 0.6020(3) 0.5114(2) 0.0701(14) Uani 0.425(3) 1 d D U P A 1
F9_4 F 0.0213(4) 0.5089(3) 0.6101(3) 0.0477(11) Uani 0.425(3) 1 d D U P A 1
O1_5 O 0.2202(14) 0.5741(10) 0.6794(6) 0.0208(16) Uani 0.575(3) 1 d D U P A 2
C1_5 C 0.1920(6) 0.6365(5) 0.6214(4) 0.0282(12) Uani 0.575(3) 1 d D U P A 2
C2_5 C 0.2460(5) 0.7381(3) 0.6374(2) 0.0498(11) Uani 0.575(3) 1 d D U P A 2
F1_5 F 0.2309(5) 0.7623(2) 0.71087(19) 0.0633(12) Uani 0.575(3) 1 d D U P A 2
F2_5 F 0.1930(5) 0.8049(2) 0.59459(16) 0.0790(13) Uani 0.575(3) 1 d D U P A 2
F3_5 F 0.3664(6) 0.7394(4) 0.6229(3) 0.0650(14) Uani 0.575(3) 1 d D U P A 2
C3_5 C 0.2447(4) 0.5977(3) 0.54425(17) 0.0327(8) Uani 0.575(3) 1 d D U P A 2
F4_5 F 0.1845(5) 0.5202(3) 0.5214(3) 0.0504(11) Uani 0.575(3) 1 d D U P A 2
F5_5 F 0.3629(10) 0.5731(9) 0.5512(9) 0.0415(19) Uani 0.575(3) 1 d D U P A 2
F6_5 F 0.2368(9) 0.6614(6) 0.4873(4) 0.057(2) Uani 0.575(3) 1 d D U P A 2
C4_5 C 0.0509(4) 0.6419(4) 0.6177(2) 0.0518(11) Uani 0.575(3) 1 d D U P A 2
F7_5 F 0.0017(3) 0.5569(3) 0.6227(2) 0.0654(10) Uani 0.575(3) 1 d D U P A 2
F8_5 F 0.0109(3) 0.6801(3) 0.55113(16) 0.0909(15) Uani 0.575(3) 1 d D U P A 2
F9_5 F 0.0078(9) 0.6926(8) 0.6778(6) 0.062(2) Uani 0.575(3) 1 d D U P A 2
O1_3 O 0.4727(2) 0.55637(17) 0.72449(16) 0.0235(5) Uani 0.867(8) 1 d D U P A 1
C1_3 C 0.5965(3) 0.5487(2) 0.73324(19) 0.0346(7) Uani 0.867(8) 1 d D U P A 1
C2_3 C 0.6519(3) 0.6491(3) 0.7172(2) 0.0503(9) Uani 0.867(8) 1 d D U P A 1
F1_3 F 0.6500(4) 0.6686(3) 0.64272(18) 0.0702(11) Uani 0.867(8) 1 d D U P A 1
F2_3 F 0.7695(2) 0.6560(3) 0.7422(2) 0.0772(11) Uani 0.867(8) 1 d D U P A 1
F3_3 F 0.5867(2) 0.71696(14) 0.75382(14) 0.0520(6) Uani 0.867(8) 1 d D U P A 1
C3_3 C 0.6300(3) 0.5166(3) 0.8165(2) 0.0435(9) Uani 0.867(8) 1 d D U P A 1
F4_3 F 0.5604(3) 0.4429(2) 0.8374(2) 0.0467(7) Uani 0.867(8) 1 d D U P A 1
F5_3 F 0.6083(3) 0.5873(2) 0.86638(18) 0.0480(7) Uani 0.867(8) 1 d D U P A 1
F6_3 F 0.7477(3) 0.4897(4) 0.8244(3) 0.0700(12) Uani 0.867(8) 1 d D U P A 1
C4_3 C 0.6516(3) 0.4757(3) 0.6746(2) 0.0509(9) Uani 0.867(8) 1 d D U P A 1
F7_3 F 0.6260(3) 0.38580(19) 0.6958(2) 0.0565(7) Uani 0.867(8) 1 d D U P A 1
F8_3 F 0.7739(2) 0.4826(3) 0.6681(2) 0.0818(12) Uani 0.867(8) 1 d D U P A 1
F9_3 F 0.6018(4) 0.4881(3) 0.60507(18) 0.0563(8) Uani 0.867(8) 1 d D U P A 1
O1_7 O 0.4709(15) 0.5259(19) 0.7154(12) 0.048(5) Uani 0.133(8) 1 d D U P A 2
C1_7 C 0.5909(16) 0.5518(12) 0.7288(9) 0.043(3) Uani 0.133(8) 1 d D U P A 2
C2_7 C 0.6670(19) 0.4963(14) 0.6671(11) 0.058(4) Uani 0.133(8) 1 d D U P A 2
F1_7 F 0.667(2) 0.4043(14) 0.6844(14) 0.074(5) Uani 0.133(8) 1 d D U P A 2
F2_7 F 0.7806(17) 0.5294(18) 0.6625(12) 0.070(5) Uani 0.133(8) 1 d D U P A 2
F3_7 F 0.618(3) 0.511(2) 0.5975(12) 0.068(7) Uani 0.133(8) 1 d D U P A 2
C3_7 C 0.616(2) 0.6601(12) 0.7187(10) 0.059(4) Uani 0.133(8) 1 d D U P A 2
F4_7 F 0.531(3) 0.7056(18) 0.7593(12) 0.103(6) Uani 0.133(8) 1 d D U P A 2
F5_7 F 0.609(2) 0.6880(16) 0.6448(9) 0.053(5) Uani 0.133(8) 1 d D U P A 2
F6_7 F 0.729(2) 0.6868(14) 0.7429(9) 0.063(5) Uani 0.133(8) 1 d D U P A 2
C4_7 C 0.6267(19) 0.5168(16) 0.8108(10) 0.045(4) Uani 0.133(8) 1 d D U P A 2
F7_7 F 0.573(2) 0.5665(19) 0.8671(12) 0.061(5) Uani 0.133(8) 1 d D U P A 2
F8_7 F 0.7473(17) 0.519(2) 0.8233(11) 0.052(5) Uani 0.133(8) 1 d D U P A 2
F9_7 F 0.580(3) 0.4298(15) 0.8228(15) 0.064(6) Uani 0.133(8) 1 d D U P A 2
O1_2 O 0.27841(12) 0.46204(9) 0.80936(7) 0.0241(3) Uani 1 1 d D U . . .
C1_2 C 0.20718(16) 0.48376(12) 0.87148(9) 0.0220(3) Uani 1 1 d D U . . .
C2_2 C 0.2382(2) 0.58419(15) 0.90370(11) 0.0350(4) Uani 1 1 d D U . . .
F1_2 F 0.34328(14) 0.58257(12) 0.94455(8) 0.0547(4) Uani 1 1 d D U . . .
F2_2 F 0.14894(14) 0.61907(9) 0.94870(7) 0.0481(3) Uani 1 1 d D U . . .
F3_2 F 0.25504(14) 0.64593(9) 0.84583(7) 0.0475(3) Uani 1 1 d D U . . .
C3_2 C 0.06765(17) 0.48084(13) 0.84886(10) 0.0264(4) Uani 1 1 d D U . . .
F4_2 F 0.04484(11) 0.40766(9) 0.80230(7) 0.0385(3) Uani 1 1 d D U . . .
F5_2 F 0.03557(11) 0.56043(9) 0.81105(7) 0.0378(3) Uani 1 1 d D U . . .
F6_2 F -0.00562(11) 0.47282(10) 0.91015(7) 0.0387(3) Uani 1 1 d D U . . .
C4_2 C 0.23265(19) 0.40661(15) 0.93407(10) 0.0329(4) Uani 1 1 d D U . . .
F7_2 F 0.18127(13) 0.32378(8) 0.91513(7) 0.0433(3) Uani 1 1 d D U . . .
F8_2 F 0.18911(13) 0.43223(10) 1.00332(6) 0.0451(3) Uani 1 1 d D U . . .
F9_2 F 0.35342(12) 0.39198(11) 0.94158(7) 0.0494(4) Uani 1 1 d D U . . .
Al1 Al 0.32926(5) 0.50349(3) 0.72224(3) 0.01615(10) Uani 1 1 d . . . . .

loop_
_atom_site_aniso_label
_atom_site_aniso_U_11
_atom_site_aniso_U_22
_atom_site_aniso_U_33
_atom_site_aniso_U_23
_atom_site_aniso_U_13
_atom_site_aniso_U_12
C1_6 0.0338(12) 0.0174(7) 0.0161(12) 0.0012(9) -0.0011(7) -0.0032(8)
O1_6 0.0283(8) 0.0177(6) 0.0209(6) -0.0040(4) 0.0022(5) -0.0033(5)
O2_6 0.0284(8) 0.0264(7) 0.0298(7) -0.0025(5) -0.0021(6) -0.0065(5)
C2_6 0.0368(13) 0.0360(12) 0.0399(18) 0.0019(13) -0.0110(10) -0.0153(10)
C3_6 0.055(3) 0.0401(12) 0.0477(17) -0.0228(13) 0.0259(15) -0.0182(16)
O3_6 0.0448(10) 0.0241(6) 0.0249(6) -0.0092(5) 0.0052(6) -0.0101(6)
C1_1 0.0338(12) 0.0174(7) 0.0161(12) 0.0012(9) -0.0011(7) -0.0032(8)
O1_1 0.0283(8) 0.0177(6) 0.0209(6) -0.0040(4) 0.0022(5) -0.0033(5)
O2_1 0.0284(8) 0.0264(7) 0.0298(7) -0.0025(5) -0.0021(6) -0.0065(5)
C2_1 0.0368(13) 0.0360(12) 0.0399(18) 0.0019(13) -0.0110(10) -0.0153(10)
C3_1 0.055(3) 0.0401(12) 0.0477(17) -0.0228(13) 0.0259(15) -0.0182(16)
O3_1 0.0448(10) 0.0241(6) 0.0249(6) -0.0092(5) 0.0052(6) -0.0101(6)
O1_4 0.029(5) 0.027(5) 0.028(4) 0.009(3) 0.008(3) 0.008(4)
C1_4 0.027(3) 0.024(3) 0.028(3) 0.011(2) 0.003(2) 0.0058(19)
C2_4 0.046(3) 0.037(2) 0.036(2) 0.0156(18) 0.0137(19) 0.015(2)
F1_4 0.040(3) 0.081(5) 0.045(5) 0.032(3) 0.015(3) 0.031(2)
F2_4 0.058(2) 0.0350(16) 0.0396(16) 0.0196(13) 0.0147(15) 0.0213(16)
F3_4 0.059(3) 0.038(2) 0.041(2) -0.0072(15) 0.0079(18) 0.018(2)
C3_4 0.042(3) 0.028(2) 0.029(2) 0.0064(16) 0.0125(18) 0.0074(18)
F4_4 0.037(3) 0.043(3) 0.025(4) 0.006(3) 0.015(3) 0.014(3)
F5_4 0.057(3) 0.040(2) 0.059(4) 0.000(2) 0.026(3) -0.0149(18)
F6_4 0.054(4) 0.046(3) 0.032(3) 0.021(2) 0.018(2) 0.016(3)
C4_4 0.045(3) 0.038(2) 0.042(2) 0.0147(19) -0.014(2) -0.002(2)
F7_4 0.068(3) 0.039(3) 0.033(2) 0.0027(19) -0.0147(19) -0.007(2)
F8_4 0.081(3) 0.058(2) 0.071(3) 0.030(2) -0.048(2) -0.008(2)
F9_4 0.0300(19) 0.0397(19) 0.073(3) 0.0205(19) -0.0077(17) -0.0045(16)
O1_5 0.024(3) 0.023(2) 0.015(2) 0.0034(17) 0.000(2) -0.0003(19)
C1_5 0.041(3) 0.028(2) 0.0153(17) 0.0030(15) 0.0013(16) 0.0072(17)
C2_5 0.097(3) 0.0245(16) 0.0276(16) 0.0050(12) 0.0085(19) 0.0029(18)
F1_5 0.130(4) 0.0290(13) 0.0307(14) -0.0054(10) 0.0072(19) -0.008(2)
F2_5 0.161(4) 0.0342(14) 0.0424(14) 0.0161(11) 0.0129(19) 0.0326(19)
F3_5 0.099(3) 0.0362(19) 0.060(3) 0.0033(19) 0.012(2) -0.0239(17)
C3_5 0.044(2) 0.0360(17) 0.0182(13) 0.0010(12) 0.0014(12) 0.0025(15)
F4_5 0.062(2) 0.058(3) 0.0317(18) -0.0163(19) 0.0036(14) -0.011(2)
F5_5 0.050(3) 0.050(3) 0.025(3) 0.0045(19) 0.0102(18) 0.011(2)
F6_5 0.093(6) 0.059(3) 0.0184(13) 0.0127(16) 0.006(2) 0.023(3)
C4_5 0.046(2) 0.080(3) 0.0293(17) 0.0023(18) -0.0017(16) 0.024(2)
F7_5 0.0331(16) 0.101(3) 0.0618(18) -0.010(2) -0.0073(13) -0.0012(19)
F8_5 0.073(2) 0.163(4) 0.0372(14) 0.0182(19) -0.0107(13) 0.064(2)
F9_5 0.063(3) 0.087(3) 0.038(3) 0.013(2) 0.012(2) 0.049(2)
O1_3 0.0188(9) 0.0261(9) 0.0254(9) -0.0080(7) 0.0017(6) -0.0081(6)
C1_3 0.0181(12) 0.0529(15) 0.0328(13) -0.0178(11) 0.0035(10) -0.0109(10)
C2_3 0.0349(16) 0.0703(19) 0.0458(16) -0.0199(14) 0.0067(13) -0.0325(14)
F1_3 0.071(2) 0.091(2) 0.0486(12) -0.0068(13) 0.0174(12) -0.0516(18)
F2_3 0.0335(12) 0.109(3) 0.0891(18) -0.0359(17) 0.0026(11) -0.0408(14)
F3_3 0.0618(14) 0.0434(9) 0.0508(11) -0.0126(8) 0.0026(10) -0.0307(9)
C3_3 0.0240(15) 0.0606(19) 0.0457(17) -0.0141(14) -0.0070(12) 0.0004(13)
F4_3 0.0395(13) 0.0555(12) 0.0451(15) 0.0037(10) -0.0081(11) 0.0107(10)
F5_3 0.0485(16) 0.0640(13) 0.0314(9) -0.0165(8) -0.0077(10) -0.0020(11)
F6_3 0.0267(11) 0.102(3) 0.081(2) -0.0270(18) -0.0209(11) 0.0144(12)
C4_3 0.0226(14) 0.078(2) 0.0520(18) -0.0318(16) 0.0060(12) -0.0084(14)
F7_3 0.0339(13) 0.0614(13) 0.0742(18) -0.0324(11) -0.0052(11) 0.0102(9)
F8_3 0.0201(10) 0.132(3) 0.094(2) -0.061(2) 0.0177(10) -0.0114(13)
F9_3 0.0474(13) 0.084(2) 0.0372(11) -0.0308(11) 0.0161(9) -0.0208(12)
O1_7 0.028(6) 0.080(11) 0.037(7) 0.006(8) -0.004(5) -0.004(6)
C1_7 0.033(6) 0.075(6) 0.022(5) 0.000(4) -0.004(4) -0.003(5)
C2_7 0.047(7) 0.093(8) 0.035(6) -0.013(5) 0.008(5) -0.006(6)
F1_7 0.067(12) 0.095(8) 0.059(8) -0.013(6) 0.011(9) 0.002(7)
F2_7 0.049(7) 0.113(13) 0.048(7) -0.018(8) 0.017(5) -0.009(7)
F3_7 0.065(11) 0.105(14) 0.034(6) -0.014(6) 0.004(6) -0.008(9)
C3_7 0.076(9) 0.076(7) 0.025(6) 0.007(5) -0.012(5) -0.011(5)
F4_7 0.125(12) 0.119(12) 0.064(8) 0.001(8) 0.015(9) 0.018(9)
F5_7 0.081(12) 0.057(7) 0.022(5) 0.017(4) -0.010(6) -0.001(7)
F6_7 0.088(9) 0.067(9) 0.033(6) 0.012(6) -0.015(6) -0.023(7)
C4_7 0.034(7) 0.075(8) 0.026(6) -0.009(5) 0.000(5) 0.016(6)
F7_7 0.047(10) 0.104(11) 0.031(6) -0.024(6) 0.006(6) 0.014(7)
F8_7 0.037(6) 0.092(13) 0.027(6) 0.010(7) -0.009(4) 0.013(5)
F9_7 0.063(10) 0.079(8) 0.049(9) -0.008(6) 0.015(6) 0.017(6)
O1_2 0.0240(6) 0.0290(6) 0.0192(5) 0.0048(4) 0.0058(5) 0.0054(5)
C1_2 0.0237(9) 0.0246(8) 0.0179(7) 0.0028(6) 0.0034(6) 0.0022(6)
C2_2 0.0445(12) 0.0354(10) 0.0253(9) -0.0040(7) 0.0020(8) -0.0088(9)
F1_2 0.0527(9) 0.0714(10) 0.0400(7) -0.0089(7) -0.0094(6) -0.0226(7)
F2_2 0.0695(10) 0.0375(7) 0.0375(7) -0.0156(5) 0.0130(6) -0.0004(6)
F3_2 0.0748(10) 0.0278(6) 0.0401(7) 0.0008(5) 0.0068(6) -0.0151(6)
C3_2 0.0256(9) 0.0300(8) 0.0235(8) 0.0004(6) 0.0050(7) 0.0029(7)
F4_2 0.0350(7) 0.0440(7) 0.0366(6) -0.0108(5) 0.0004(5) -0.0063(5)
F5_2 0.0339(7) 0.0414(7) 0.0380(6) 0.0097(5) 0.0039(5) 0.0172(5)
F6_2 0.0293(6) 0.0533(7) 0.0336(6) 0.0007(5) 0.0137(5) 0.0010(5)
C4_2 0.0359(11) 0.0406(10) 0.0223(8) 0.0099(7) 0.0070(7) 0.0094(8)
F7_2 0.0586(9) 0.0279(6) 0.0436(7) 0.0128(5) 0.0121(6) 0.0059(6)
F8_2 0.0548(8) 0.0612(8) 0.0192(5) 0.0096(5) 0.0093(5) 0.0118(7)
F9_2 0.0378(7) 0.0745(10) 0.0358(6) 0.0242(6) 0.0014(5) 0.0209(7)
Al1 0.0180(2) 0.0158(2) 0.01462(19) -0.00141(16) 0.00076(16) -0.00153(17)

loop_
_atom_type_symbol
_atom_type_description
_atom_type_scat_dispersion_real
_atom_type_scat_dispersion_imag
_atom_type_scat_source
C C 0.0033 0.0016 'International Tables Vol C Tables 4.2.6.8 and 6.1.1.4'
H H 0.0000 0.0000 'International Tables Vol C Tables 4.2.6.8 and 6.1.1.4'
O O 0.0106 0.0060 'International Tables Vol C Tables 4.2.6.8 and 6.1.1.4'
F F 0.0171 0.0103 'International Tables Vol C Tables 4.2.6.8 and 6.1.1.4'
Al Al 0.0645 0.0514 'International Tables Vol C Tables 4.2.6.8 and 6.1.1.4'

loop_
_geom_angle_atom_site_label_1
_geom_angle_atom_site_label_2
_geom_angle_atom_site_label_3
_geom_angle
O1_6 C1_6 O2_6 120.0(2)
O1_6 C1_6 O3_6 122.1(2)
O2_6 C1_6 O3_6 117.85(19)
C1_6 O1_6 Al1 133.11(17)
C1_6 O2_6 C2_6 119.6(2)
O2_6 C2_6 H2A_6 109.5
O2_6 C2_6 H2B_6 109.5
H2A_6 C2_6 H2B_6 109.5
O2_6 C2_6 H2C_6 109.5
H2A_6 C2_6 H2C_6 109.5
H2B_6 C2_6 H2C_6 109.5
O3_6 C3_6 H3A_6 109.5
O3_6 C3_6 H3B_6 109.5
H3A_6 C3_6 H3B_6 109.5
O3_6 C3_6 H3C_6 109.5
H3A_6 C3_6 H3C_6 109.5
H3B_6 C3_6 H3C_6 109.5
C1_6 O3_6 C3_6 116.4(3)
O1_1 C1_1 O2_1 129(3)
O1_1 C1_1 O3_1 112(2)
O2_1 C1_1 O3_1 118(2)
C1_1 O1_1 Al1 137(2)
C1_1 O2_1 C2_1 120(3)
O2_1 C2_1 H2A_1 109.5
O2_1 C2_1 H2B_1 109.5
H2A_1 C2_1 H2B_1 109.5
O2_1 C2_1 H2C_1 109.5
H2A_1 C2_1 H2C_1 109.5
H2B_1 C2_1 H2C_1 109.5
O3_1 C3_1 H3A_1 109.5
O3_1 C3_1 H3B_1 109.5
H3A_1 C3_1 H3B_1 109.5
O3_1 C3_1 H3C_1 109.5
H3A_1 C3_1 H3C_1 109.5
H3B_1 C3_1 H3C_1 109.5
C1_1 O3_1 C3_1 118(5)
C1_4 O1_4 Al1 148.4(16)
O1_4 C1_4 C2_4 106.7(10)
O1_4 C1_4 C4_4 112.1(10)
C2_4 C1_4 C4_4 111.0(6)
O1_4 C1_4 C3_4 108.6(11)
C2_4 C1_4 C3_4 109.4(6)
C4_4 C1_4 C3_4 109.0(6)
F3_4 C2_4 F2_4 108.3(5)
F3_4 C2_4 F1_4 109.4(7)
F2_4 C2_4 F1_4 106.0(8)
F3_4 C2_4 C1_4 110.9(5)
F2_4 C2_4 C1_4 111.4(5)
F1_4 C2_4 C1_4 110.8(8)
F5_4 C3_4 F4_4 108.6(9)
F5_4 C3_4 F6_4 108.0(6)
F4_4 C3_4 F6_4 107.9(10)
F5_4 C3_4 C1_4 111.8(5)
F4_4 C3_4 C1_4 107.7(9)
F6_4 C3_4 C1_4 112.7(7)
F7_4 C4_4 F9_4 107.6(5)
F7_4 C4_4 F8_4 108.2(5)
F9_4 C4_4 F8_4 107.0(5)
F7_4 C4_4 C1_4 111.1(6)
F9_4 C4_4 C1_4 110.8(5)
F8_4 C4_4 C1_4 111.9(5)
C1_5 O1_5 Al1 147.4(12)
O1_5 C1_5 C4_5 106.5(8)
O1_5 C1_5 C3_5 109.1(7)
C4_5 C1_5 C3_5 110.5(4)
O1_5 C1_5 C2_5 111.6(8)
C4_5 C1_5 C2_5 109.7(5)
C3_5 C1_5 C2_5 109.4(4)
F2_5 C2_5 F3_5 107.9(4)
F2_5 C2_5 F1_5 107.6(4)
F3_5 C2_5 F1_5 107.6(5)
F2_5 C2_5 C1_5 112.4(5)
F3_5 C2_5 C1_5 110.3(4)
F1_5 C2_5 C1_5 110.8(4)
F4_5 C3_5 F5_5 106.7(7)
F4_5 C3_5 F6_5 107.1(5)
F5_5 C3_5 F6_5 107.4(8)
F4_5 C3_5 C1_5 111.2(4)
F5_5 C3_5 C1_5 111.6(7)
F6_5 C3_5 C1_5 112.4(6)
F7_5 C4_5 F8_5 106.8(4)
F7_5 C4_5 F9_5 106.6(6)
F8_5 C4_5 F9_5 110.2(6)
F7_5 C4_5 C1_5 111.1(4)
F8_5 C4_5 C1_5 112.0(4)
F9_5 C4_5 C1_5 110.0(6)
C1_3 O1_3 Al1 149.6(2)
O1_3 C1_3 C2_3 107.0(3)
O1_3 C1_3 C3_3 110.8(3)
C2_3 C1_3 C3_3 109.8(2)
O1_3 C1_3 C4_3 111.1(2)
C2_3 C1_3 C4_3 109.0(3)
C3_3 C1_3 C4_3 109.1(3)
F1_3 C2_3 F3_3 108.1(3)
F1_3 C2_3 F2_3 108.2(3)
F3_3 C2_3 F2_3 107.1(3)
F1_3 C2_3 C1_3 110.9(3)
F3_3 C2_3 C1_3 110.5(2)
F2_3 C2_3 C1_3 111.9(3)
F4_3 C3_3 F5_3 107.2(3)
F4_3 C3_3 F6_3 107.2(3)
F5_3 C3_3 F6_3 108.2(3)
F4_3 C3_3 C1_3 110.3(3)
F5_3 C3_3 C1_3 110.3(3)
F6_3 C3_3 C1_3 113.4(3)
F9_3 C4_3 F8_3 108.2(3)
F9_3 C4_3 F7_3 106.7(3)
F8_3 C4_3 F7_3 107.3(3)
F9_3 C4_3 C1_3 110.6(3)
F8_3 C4_3 C1_3 113.0(3)
F7_3 C4_3 C1_3 110.9(3)
C1_7 O1_7 Al1 165.3(17)
O1_7 C1_7 C3_7 113.9(13)
O1_7 C1_7 C4_7 107.8(13)
C3_7 C1_7 C4_7 111.7(12)
O1_7 C1_7 C2_7 104.8(13)
C3_7 C1_7 C2_7 108.5(12)
C4_7 C1_7 C2_7 109.9(12)
F2_7 C2_7 F1_7 110.7(15)
F2_7 C2_7 F3_7 105.0(16)
F1_7 C2_7 F3_7 111.0(17)
F2_7 C2_7 C1_7 111.3(14)
F1_7 C2_7 C1_7 109.3(14)
F3_7 C2_7 C1_7 109.5(16)
F4_7 C3_7 F5_7 109.5(15)
F4_7 C3_7 F6_7 109.5(15)
F5_7 C3_7 F6_7 105.2(14)
F4_7 C3_7 C1_7 106.8(14)
F5_7 C3_7 C1_7 112.6(14)
F6_7 C3_7 C1_7 113.2(13)
F8_7 C4_7 F7_7 107.4(16)
F8_7 C4_7 F9_7 112.1(18)
F7_7 C4_7 F9_7 101.2(15)
F8_7 C4_7 C1_7 112.6(14)
F7_7 C4_7 C1_7 113.4(15)
F9_7 C4_7 C1_7 109.6(16)
C1_2 O1_2 Al1 143.90(11)
O1_2 C1_2 C2_2 111.40(15)
O1_2 C1_2 C4_2 107.32(14)
C2_2 C1_2 C4_2 109.90(15)
O1_2 C1_2 C3_2 110.25(14)
C2_2 C1_2 C3_2 108.86(15)
C4_2 C1_2 C3_2 109.07(15)
F3_2 C2_2 F2_2 107.63(18)
F3_2 C2_2 F1_2 106.88(17)
F2_2 C2_2 F1_2 108.22(16)
F3_2 C2_2 C1_2 110.21(15)
F2_2 C2_2 C1_2 112.65(16)
F1_2 C2_2 C1_2 111.02(17)
F4_2 C3_2 F6_2 108.06(15)
F4_2 C3_2 F5_2 107.26(15)
F6_2 C3_2 F5_2 107.83(15)
F4_2 C3_2 C1_2 110.58(14)
F6_2 C3_2 C1_2 112.36(14)
F5_2 C3_2 C1_2 110.56(15)
F7_2 C4_2 F9_2 107.55(17)
F7_2 C4_2 F8_2 107.87(16)
F9_2 C4_2 F8_2 107.59(16)
F7_2 C4_2 C1_2 111.13(16)
F9_2 C4_2 C1_2 110.33(15)
F8_2 C4_2 C1_2 112.18(16)
O1_7 Al1 O1_5 121.7(10)
O1_7 Al1 O1_2 116.9(8)
O1_4 Al1 O1_2 112.6(7)
O1_5 Al1 O1_2 110.8(5)
O1_4 Al1 O1_3 108.7(8)
O1_2 Al1 O1_3 114.77(11)
O1_4 Al1 O1_6 109.1(6)
O1_2 Al1 O1_6 106.95(6)
O1_3 Al1 O1_6 104.31(9)
O1_7 Al1 O1_1 119.5(12)
O1_5 Al1 O1_1 92.6(8)
O1_2 Al1 O1_1 88.3(6)

loop_
_geom_bond_atom_site_label_1
_geom_bond_atom_site_label_2
_geom_bond_distance
C1_6 O1_6 1.248(2)
C1_6 O2_6 1.287(3)
C1_6 O3_6 1.294(2)
O1_6 Al1 1.8091(13)
O2_6 C2_6 1.457(4)
C2_6 H2A_6 0.9800
C2_6 H2B_6 0.9800
C2_6 H2C_6 0.9800
C3_6 O3_6 1.468(4)
C3_6 H3A_6 0.9800
C3_6 H3B_6 0.9800
C3_6 H3C_6 0.9800
C1_1 O1_1 1.234(19)
C1_1 O2_1 1.272(19)
C1_1 O3_1 1.36(4)
O1_1 Al1 1.832(18)
O2_1 C2_1 1.47(2)
C2_1 H2A_1 0.9800
C2_1 H2B_1 0.9800
C2_1 H2C_1 0.9800
C3_1 O3_1 1.36(8)
C3_1 H3A_1 0.9800
C3_1 H3B_1 0.9800
C3_1 H3C_1 0.9800
O1_4 C1_4 1.364(11)
O1_4 Al1 1.694(15)
C1_4 C2_4 1.548(8)
C1_4 C4_4 1.553(9)
C1_4 C3_4 1.555(8)
C2_4 F3_4 1.304(7)
C2_4 F2_4 1.337(5)
C2_4 F1_4 1.338(10)
C3_4 F5_4 1.322(7)
C3_4 F4_4 1.335(10)
C3_4 F6_4 1.342(9)
C4_4 F7_4 1.316(8)
C4_4 F9_4 1.335(6)
C4_4 F8_4 1.344(5)
O1_5 C1_5 1.363(8)
O1_5 Al1 1.704(11)
C1_5 C4_5 1.528(7)
C1_5 C3_5 1.551(6)
C1_5 C2_5 1.557(7)
C2_5 F2_5 1.321(5)
C2_5 F3_5 1.325(7)
C2_5 F1_5 1.326(5)
C3_5 F4_5 1.322(6)
C3_5 F5_5 1.328(9)
C3_5 F6_5 1.330(7)
C4_5 F7_5 1.304(6)
C4_5 F8_5 1.339(4)
C4_5 F9_5 1.342(9)
O1_3 C1_3 1.350(3)
O1_3 Al1 1.717(2)
C1_3 C2_3 1.549(4)
C1_3 C3_3 1.550(4)
C1_3 C4_3 1.557(4)
C2_3 F1_3 1.317(4)
C2_3 F3_3 1.340(4)
C2_3 F2_3 1.344(4)
C3_3 F4_3 1.326(4)
C3_3 F5_3 1.333(4)
C3_3 F6_3 1.333(4)
C4_3 F9_3 1.327(4)
C4_3 F8_3 1.331(3)
C4_3 F7_3 1.337(4)
O1_7 C1_7 1.366(14)
O1_7 Al1 1.567(16)
C1_7 C3_7 1.545(12)
C1_7 C4_7 1.549(12)
C1_7 C2_7 1.555(13)
C2_7 F2_7 1.315(13)
C2_7 F1_7 1.318(13)
C2_7 F3_7 1.330(13)
C3_7 F4_7 1.322(13)
C3_7 F5_7 1.338(12)
C3_7 F6_7 1.342(13)
C4_7 F8_7 1.321(13)
C4_7 F7_7 1.330(13)
C4_7 F9_7 1.333(13)
O1_2 C1_2 1.3582(19)
O1_2 Al1 1.7067(12)
C1_2 C2_2 1.545(3)
C1_2 C4_2 1.551(2)
C1_2 C3_2 1.557(3)
C2_2 F3_2 1.334(2)
C2_2 F2_2 1.334(2)
C2_2 F1_2 1.335(3)
C3_2 F4_2 1.323(2)
C3_2 F6_2 1.330(2)
C3_2 F5_2 1.334(2)
C4_2 F7_2 1.323(3)
C4_2 F9_2 1.327(2)
C4_2 F8_2 1.337(2)
